data_7250006
loop_
_publ_author_name
'Mou, Wen-Long'
'Fan, Si-Jie'
'Wang, Ying-Long'
'Wang, Guo'
'Hu, Fu-Zhen'
'Guo, Gui-Xiong'
'Han, Hong-Liang'
'Xin, Xiu-Lan'
'Liu, Jian-Ming'
'Yang, Yu-Ping'
'Li, Zhong-Feng'
'Jin, Qiong-Hua'

_publ_section_title
;
 Synthesis, characterization, and green to orange luminescence properties
 of copper(i) complexes with 3-bdppmapy ligand-containing phenanthroline
 and its derivatives
;
_journal_issue 14
_journal_name_full CrystEngComm
_journal_page_first 2086
_journal_page_last 2100
_journal_paper_doi 10.1039/D4CE01324G
_journal_volume 27
_journal_year 2025
_chemical_formula_moiety 'C45 H36 Cu N6 P2, C F3 O3 S, C H4 O'
_chemical_formula_sum 'C47 H40 Cu F3 N6 O4 P2 S'
_chemical_formula_weight 967.39
_space_group_crystal_system triclinic
_space_group_IT_number 2
_space_group_name_Hall '-P 1'
_space_group_name_H-M_alt 'P -1'
_atom_sites_solution_hydrogens geom
_audit_creation_date 2022-05-20
_audit_creation_method
;
Olex2 1.3
(compiled 2020.11.12 svn.r5f609507 for OlexSys, GUI svn.r6226)
;
_audit_update_record
;
2024-10-21 deposited with the CCDC.	2025-02-18 downloaded from the CCDC.
;
_cell_angle_alpha 86.078(3)
_cell_angle_beta 82.120(2)
_cell_angle_gamma 87.814(3)
_cell_formula_units_Z 2
_cell_length_a 11.9207(11)
_cell_length_b 13.9365(12)
_cell_length_c 13.9818(13)
_cell_measurement_reflns_used 4125
_cell_measurement_temperature 293(2)
_cell_measurement_theta_max 24.796
_cell_measurement_theta_min 2.488
_cell_volume 2294.5(4)
_computing_cell_refinement 'Bruker SMART'
_computing_data_collection 'Bruker SMART'
_computing_data_reduction 'Bruker SHELXTL'
_computing_molecular_graphics 'Olex2 1.3 (Dolomanov et al., 2009)'
_computing_publication_material 'Olex2 1.3 (Dolomanov et al., 2009)'
_computing_structure_refinement 'SHELXL 2018/3 (Sheldrick, 2015)'
_computing_structure_solution 'SHELXS-97 (Sheldrick, 1990)'
_diffrn_ambient_temperature 293(2)
_diffrn_measured_fraction_theta_full 0.982
_diffrn_measured_fraction_theta_max 0.982
_diffrn_measurement_device_type 'CCD area detector'
_diffrn_measurement_method 'phi and omega scans'
_diffrn_radiation_type MoK\a
_diffrn_radiation_wavelength 0.71073
_diffrn_reflns_av_R_equivalents 0.0426
_diffrn_reflns_av_unetI/netI 0.0588
_diffrn_reflns_Laue_measured_fraction_full 0.982
_diffrn_reflns_Laue_measured_fraction_max 0.982
_diffrn_reflns_limit_h_max 14
_diffrn_reflns_limit_h_min -9
_diffrn_reflns_limit_k_max 13
_diffrn_reflns_limit_k_min -16
_diffrn_reflns_limit_l_max 16
_diffrn_reflns_limit_l_min -14
_diffrn_reflns_number 11474
_diffrn_reflns_point_group_measured_fraction_full 0.982
_diffrn_reflns_point_group_measured_fraction_max 0.982
_diffrn_reflns_theta_full 25.020
_diffrn_reflns_theta_max 25.020
_diffrn_reflns_theta_min 2.011
_exptl_absorpt_coefficient_mu 0.654
_exptl_absorpt_correction_T_max 0.9198
_exptl_absorpt_correction_T_min 0.8083
_exptl_absorpt_correction_type multi-scan
_exptl_absorpt_process_details sadabs
_exptl_crystal_colour 'clear light yellow'
_exptl_crystal_colour_lustre clear
_exptl_crystal_colour_modifier light
_exptl_crystal_colour_primary yellow
_exptl_crystal_density_diffrn 1.400
_exptl_crystal_density_method 'not measured'
_exptl_crystal_description block
_exptl_crystal_F_000 996
_exptl_crystal_size_max 0.34
_exptl_crystal_size_mid 0.25
_exptl_crystal_size_min 0.13
_refine_diff_density_max 0.658
_refine_diff_density_min -0.587
_refine_diff_density_rms 0.067
_refine_ls_extinction_method none
_refine_ls_goodness_of_fit_ref 1.013
_refine_ls_hydrogen_treatment constr
_refine_ls_matrix_type full
_refine_ls_number_parameters 579
_refine_ls_number_reflns 7970
_refine_ls_number_restraints 37
_refine_ls_restrained_S_all 1.045
_refine_ls_R_factor_all 0.0926
_refine_ls_R_factor_gt 0.0570
_refine_ls_shift/su_max 0.001
_refine_ls_shift/su_mean 0.000
_refine_ls_structure_factor_coef Fsqd
_refine_ls_weighting_details 'w=1/[\s^2^(Fo^2^)+(0.0967P)^2^] where P=(Fo^2^+2Fc^2^)/3'
_refine_ls_weighting_scheme calc
_refine_ls_wR_factor_gt 0.1486
_refine_ls_wR_factor_ref 0.1685
_reflns_Friedel_coverage 0.000
_reflns_number_gt 5241
_reflns_number_total 7970
_reflns_threshold_expression 'I > 2\s(I)'
_cod_data_source_file d4ce01324g2.cif
_cod_data_source_block 220520f
_cod_depositor_comments 'Adding full bibliography for 7250002--7250009.cif.'
_cod_database_code 7250006
_shelx_shelxl_version_number 2018/3
_shelx_space_group_comment
;
The symmetry employed for this shelxl refinement is uniquely defined
by the following loop, which should always be used as a source of
symmetry information in preference to the above space-group names.
They are only intended as comments.
;
_shelx_estimated_absorpt_t_max 0.920
_shelx_estimated_absorpt_t_min 0.808
_olex2_refinement_description
;
1. Fixed Uiso
 At 1.2 times of:
  All C(H) groups, All C(H,H) groups
 At 1.5 times of:
  All C(H,H,H) groups, All O(H) groups
2. Rigid bond restraints
 C46, F2
 with sigma for 1-2 distances of 0.01 and sigma for 1-3 distances of 0.02
3. Uiso/Uaniso restraints and constraints
C46 \\sim F1 \\sim F2 \\sim F3: within 3A with sigma of 0.01 and sigma for
terminal atoms of 0.02 within 3A
4.a Secondary CH2 refined with riding coordinates:
 C1(H1A,H1B), C2(H2A,H2B)
4.b Aromatic/amide H refined with riding coordinates:
 C3(H3), C5(H5), C6(H6), C7(H7), C9(H9), C10(H10), C11(H11), C12(H12),
 C13(H13), C15(H15), C16(H16), C17(H17), C18(H18), C19(H19), C21(H21), C22(H22),
  C23(H23), C24(H24), C25(H25), C27(H27), C28(H28), C29(H29), C30(H30),
 C31(H31), C32(H32), C33(H33), C34(H34), C39(H39), C40(H40), C41(H41), C44(H44),
  C45(H45)
4.c Idealised Me refined as rotating group:
 C47(H47A,H47B,H47C)
4.d Idealised tetrahedral OH refined as rotating group:
 O4(H4)
;
_olex2_submission_special_instructions 'No special instructions were received'

loop_
_space_group_symop_operation_xyz
'x, y, z'
'-x, -y, -z'

loop_
_atom_site_label
_atom_site_type_symbol
_atom_site_fract_x
_atom_site_fract_y
_atom_site_fract_z
_atom_site_U_iso_or_equiv
_atom_site_adp_type
_atom_site_occupancy
_atom_site_site_symmetry_order
_atom_site_calc_flag
_atom_site_refinement_flags_posn
_atom_site_refinement_flags_adp
_atom_site_refinement_flags_occupancy
_atom_site_disorder_assembly
_atom_site_disorder_group
Cu1 Cu 0.78282(4) 0.80858(3) 0.64464(3) 0.05154(18) Uani 1 1 d . . . . .
F1 F 0.3076(5) 0.6557(4) 0.9856(4) 0.185(2) Uani 1 1 d . U . . .
F2 F 0.1393(6) 0.6345(5) 1.0405(4) 0.241(3) Uani 1 1 d . U . . .
F3 F 0.2054(6) 0.7707(5) 1.0462(3) 0.206(2) Uani 1 1 d . U . . .
N1 N 0.5983(3) 0.9118(2) 0.8252(2) 0.0492(8) Uani 1 1 d . . . . .
N2 N 0.5805(4) 0.8661(3) 1.0901(3) 0.0730(10) Uani 1 1 d . . . . .
N3 N 0.9292(2) 0.7327(2) 0.5996(2) 0.0482(8) Uani 1 1 d . . . . .
N4 N 0.7508(3) 0.7778(2) 0.5072(2) 0.0512(8) Uani 1 1 d . . . . .
N5 N 1.0958(3) 0.5408(3) 0.3368(3) 0.0664(10) Uani 1 1 d . . . . .
N6 N 0.9027(3) 0.5819(3) 0.2438(2) 0.0678(10) Uani 1 1 d . . . . .
O1 O 0.1804(4) 0.6450(3) 0.8267(3) 0.1270(16) Uani 1 1 d . . . . .
O2 O 0.2528(4) 0.7995(3) 0.8431(3) 0.1140(14) Uani 1 1 d . . . . .
O3 O 0.0588(3) 0.7725(4) 0.8940(4) 0.149(2) Uani 1 1 d . . . . .
O4 O 0.4449(4) 0.7631(4) 0.2351(3) 0.1184(15) Uani 1 1 d . . . . .
H4 H 0.473875 0.794526 0.186901 0.178 Uiso 1 1 calc R U . . .
P1 P 0.65261(8) 0.73442(7) 0.75482(7) 0.0466(3) Uani 1 1 d . . . . .
P2 P 0.76570(8) 0.96591(8) 0.66901(7) 0.0512(3) Uani 1 1 d . . . . .
S1 S 0.16892(11) 0.73161(10) 0.87753(9) 0.0733(4) Uani 1 1 d . . . . .
C1 C 0.5445(3) 0.8280(3) 0.7962(3) 0.0483(9) Uani 1 1 d . . . . .
H1A H 0.500566 0.847554 0.744295 0.058 Uiso 1 1 calc R U . . .
H1B H 0.493091 0.801404 0.850527 0.058 Uiso 1 1 calc R U . . .
C2 C 0.6289(3) 0.9872(3) 0.7495(3) 0.0518(9) Uani 1 1 d . . . . .
H2A H 0.633420 1.047210 0.779886 0.062 Uiso 1 1 calc R U . . .
H2B H 0.568467 0.995099 0.709473 0.062 Uiso 1 1 calc R U . . .
C3 C 0.5675(4) 0.8599(3) 0.9971(3) 0.0611(11) Uani 1 1 d . . . . .
H3 H 0.523389 0.810917 0.982000 0.073 Uiso 1 1 calc R U . . .
C4 C 0.6158(3) 0.9221(3) 0.9214(3) 0.0476(9) Uani 1 1 d . . . . .
C5 C 0.6812(4) 0.9953(3) 0.9468(3) 0.0619(11) Uani 1 1 d . . . . .
H5 H 0.715165 1.039408 0.899741 0.074 Uiso 1 1 calc R U . . .
C6 C 0.6945(4) 1.0010(4) 1.0432(4) 0.0800(14) Uani 1 1 d . . . . .
H6 H 0.737706 1.049145 1.061278 0.096 Uiso 1 1 calc R U . . .
C7 C 0.6437(5) 0.9356(4) 1.1118(4) 0.0809(14) Uani 1 1 d . . . . .
H7 H 0.654076 0.940219 1.176015 0.097 Uiso 1 1 calc R U . . .
C8 C 0.6887(3) 0.6779(3) 0.8689(3) 0.0481(9) Uani 1 1 d . . . . .
C9 C 0.7889(4) 0.7007(4) 0.9017(3) 0.0669(12) Uani 1 1 d . . . . .
H9 H 0.838959 0.741565 0.863301 0.080 Uiso 1 1 calc R U . . .
C10 C 0.8151(5) 0.6637(4) 0.9898(4) 0.0858(16) Uani 1 1 d . . . . .
H10 H 0.882326 0.680304 1.010477 0.103 Uiso 1 1 calc R U . . .
C11 C 0.7438(5) 0.6029(4) 1.0474(4) 0.0910(16) Uani 1 1 d . . . . .
H11 H 0.762072 0.577775 1.106856 0.109 Uiso 1 1 calc R U . . .
C12 C 0.6447(5) 0.5796(4) 1.0161(4) 0.0914(17) Uani 1 1 d . . . . .
H12 H 0.595202 0.538477 1.054839 0.110 Uiso 1 1 calc R U . . .
C13 C 0.6176(4) 0.6163(3) 0.9277(3) 0.0712(13) Uani 1 1 d . . . . .
H13 H 0.550390 0.599269 0.907522 0.085 Uiso 1 1 calc R U . . .
C14 C 0.5738(3) 0.6424(3) 0.7082(3) 0.0496(9) Uani 1 1 d . . . . .
C15 C 0.4572(3) 0.6301(3) 0.7326(3) 0.0584(10) Uani 1 1 d . . . . .
H15 H 0.414262 0.672125 0.772779 0.070 Uiso 1 1 calc R U . . .
C16 C 0.4049(4) 0.5541(4) 0.6962(4) 0.0775(14) Uani 1 1 d . . . . .
H16 H 0.327793 0.544695 0.713944 0.093 Uiso 1 1 calc R U . . .
C17 C 0.4673(5) 0.4942(4) 0.6348(5) 0.1023(19) Uani 1 1 d . . . . .
H17 H 0.431955 0.445479 0.608960 0.123 Uiso 1 1 calc R U . . .
C18 C 0.5821(5) 0.5052(4) 0.6108(5) 0.110(2) Uani 1 1 d . . . . .
H18 H 0.624490 0.462930 0.570466 0.132 Uiso 1 1 calc R U . . .
C19 C 0.6342(4) 0.5792(3) 0.6467(3) 0.0723(13) Uani 1 1 d . . . . .
H19 H 0.711598 0.586761 0.629140 0.087 Uiso 1 1 calc R U . . .
C20 C 0.8716(3) 1.0229(3) 0.7274(3) 0.0561(10) Uani 1 1 d . . . . .
C21 C 0.9362(4) 0.9653(4) 0.7857(4) 0.0818(15) Uani 1 1 d . . . . .
H21 H 0.928318 0.898977 0.790345 0.098 Uiso 1 1 calc R U . . .
C22 C 1.0118(5) 1.0058(5) 0.8366(5) 0.105(2) Uani 1 1 d . . . . .
H22 H 1.054881 0.966510 0.874961 0.126 Uiso 1 1 calc R U . . .
C23 C 1.0236(5) 1.1034(5) 0.8310(5) 0.104(2) Uani 1 1 d . . . . .
H23 H 1.074891 1.130432 0.865116 0.124 Uiso 1 1 calc R U . . .
C24 C 0.9599(6) 1.1608(5) 0.7754(5) 0.106(2) Uani 1 1 d . . . . .
H24 H 0.967746 1.227100 0.772193 0.127 Uiso 1 1 calc R U . . .
C25 C 0.8839(5) 1.1224(4) 0.7236(4) 0.0830(15) Uani 1 1 d . . . . .
H25 H 0.840833 1.162788 0.686147 0.100 Uiso 1 1 calc R U . . .
C26 C 0.7461(4) 1.0464(3) 0.5625(3) 0.0637(11) Uani 1 1 d . . . . .
C27 C 0.6743(4) 1.1273(4) 0.5667(4) 0.0823(15) Uani 1 1 d . . . . .
H27 H 0.637493 1.145083 0.626128 0.099 Uiso 1 1 calc R U . . .
C28 C 0.6570(5) 1.1826(5) 0.4815(5) 0.107(2) Uani 1 1 d . . . . .
H28 H 0.608882 1.236732 0.484962 0.128 Uiso 1 1 calc R U . . .
C29 C 0.7098(6) 1.1573(6) 0.3948(5) 0.118(3) Uani 1 1 d . . . . .
H29 H 0.697037 1.193625 0.338825 0.142 Uiso 1 1 calc R U . . .
C30 C 0.7828(7) 1.0779(6) 0.3888(4) 0.110(2) Uani 1 1 d . . . . .
H30 H 0.820142 1.061529 0.329048 0.132 Uiso 1 1 calc R U . . .
C31 C 0.8007(5) 1.0217(4) 0.4733(4) 0.0853(15) Uani 1 1 d . . . . .
H31 H 0.849355 0.967922 0.469225 0.102 Uiso 1 1 calc R U . . .
C32 C 1.0186(3) 0.7106(3) 0.6462(3) 0.0579(10) Uani 1 1 d . . . . .
H32 H 1.019700 0.734416 0.706565 0.069 Uiso 1 1 calc R U . . .
C33 C 1.1090(3) 0.6540(3) 0.6083(3) 0.0653(12) Uani 1 1 d . . . . .
H33 H 1.170179 0.642005 0.642603 0.078 Uiso 1 1 calc R U . . .
C34 C 1.1099(3) 0.6153(3) 0.5210(3) 0.0620(11) Uani 1 1 d . . . . .
H34 H 1.170274 0.576228 0.495964 0.074 Uiso 1 1 calc R U . . .
C35 C 1.0173(3) 0.6361(3) 0.4698(3) 0.0443(8) Uani 1 1 d . . . . .
C36 C 0.9292(3) 0.6951(3) 0.5121(3) 0.0441(8) Uani 1 1 d . . . . .
C37 C 0.8308(3) 0.7194(3) 0.4624(3) 0.0444(9) Uani 1 1 d . . . . .
C38 C 0.8238(3) 0.6830(3) 0.3721(3) 0.0498(9) Uani 1 1 d . . . . .
C39 C 0.7286(4) 0.7109(3) 0.3272(3) 0.0666(12) Uani 1 1 d . . . . .
H39 H 0.720599 0.688868 0.267290 0.080 Uiso 1 1 calc R U . . .
C40 C 0.6472(4) 0.7712(4) 0.3724(3) 0.0752(13) Uani 1 1 d . . . . .
H40 H 0.583923 0.790844 0.343142 0.090 Uiso 1 1 calc R U . . .
C41 C 0.6607(4) 0.8023(3) 0.4619(3) 0.0648(11) Uani 1 1 d . . . . .
H41 H 0.604457 0.842214 0.492160 0.078 Uiso 1 1 calc R U . . .
C42 C 1.0088(3) 0.5979(3) 0.3766(3) 0.0513(9) Uani 1 1 d . . . . .
C43 C 0.9134(3) 0.6190(3) 0.3295(3) 0.0525(10) Uani 1 1 d . . . . .
C44 C 0.9873(5) 0.5260(3) 0.2079(3) 0.0760(14) Uani 1 1 d . . . . .
H44 H 0.982627 0.498188 0.150005 0.091 Uiso 1 1 calc R U . . .
C45 C 1.0831(4) 0.5070(3) 0.2529(3) 0.0735(13) Uani 1 1 d . . . . .
H45 H 1.141148 0.468669 0.222690 0.088 Uiso 1 1 calc R U . . .
C46 C 0.2029(8) 0.6923(7) 0.9900(5) 0.139(3) Uani 1 1 d . U . . .
C47 C 0.3871(8) 0.6918(7) 0.2081(7) 0.180(4) Uani 1 1 d . . . . .
H47A H 0.330956 0.671095 0.260667 0.270 Uiso 1 1 calc R U . . .
H47B H 0.438174 0.638814 0.191081 0.270 Uiso 1 1 calc R U . . .
H47C H 0.350677 0.714033 0.153309 0.270 Uiso 1 1 calc R U . . .

loop_
_atom_site_aniso_label
_atom_site_aniso_U_11
_atom_site_aniso_U_22
_atom_site_aniso_U_33
_atom_site_aniso_U_23
_atom_site_aniso_U_13
_atom_site_aniso_U_12
Cu1 0.0430(3) 0.0593(3) 0.0509(3) -0.0104(2) 0.0006(2) 0.0047(2)
F1 0.192(5) 0.222(5) 0.154(4) -0.019(3) -0.089(4) 0.090(4)
F2 0.274(6) 0.244(6) 0.162(4) 0.123(4) 0.052(4) 0.010(5)
F3 0.312(6) 0.222(5) 0.087(3) -0.045(3) -0.036(4) 0.057(5)
N1 0.0497(18) 0.0448(18) 0.0493(19) -0.0036(14) 0.0066(14) 0.0006(14)
N2 0.088(3) 0.077(3) 0.051(2) -0.0035(19) 0.001(2) 0.005(2)
N3 0.0403(17) 0.061(2) 0.0426(18) -0.0048(15) -0.0030(14) 0.0031(15)
N4 0.0429(17) 0.060(2) 0.0506(19) -0.0068(15) -0.0063(15) 0.0103(15)
N5 0.068(2) 0.066(2) 0.061(2) -0.0091(18) 0.0034(18) 0.0146(19)
N6 0.083(3) 0.071(2) 0.051(2) -0.0124(18) -0.0105(19) -0.004(2)
O1 0.144(4) 0.122(4) 0.130(4) -0.050(3) -0.045(3) -0.018(3)
O2 0.117(3) 0.105(3) 0.115(3) -0.018(3) 0.016(3) -0.030(3)
O3 0.067(3) 0.149(4) 0.224(6) 0.024(4) -0.020(3) 0.032(3)
O4 0.140(4) 0.147(4) 0.069(2) -0.009(3) -0.006(2) -0.046(3)
P1 0.0406(5) 0.0490(6) 0.0497(6) -0.0077(4) -0.0029(4) 0.0004(4)
P2 0.0459(6) 0.0539(6) 0.0505(6) -0.0009(5) 0.0040(5) 0.0004(5)
S1 0.0641(7) 0.0836(9) 0.0737(8) -0.0067(7) -0.0138(6) -0.0037(7)
C1 0.040(2) 0.056(2) 0.048(2) -0.0051(18) 0.0004(17) 0.0016(17)
C2 0.046(2) 0.050(2) 0.055(2) -0.0005(18) 0.0038(18) 0.0090(18)
C3 0.067(3) 0.059(3) 0.055(3) -0.012(2) 0.006(2) 0.000(2)
C4 0.045(2) 0.045(2) 0.050(2) -0.0049(17) 0.0019(17) 0.0106(17)
C5 0.060(3) 0.061(3) 0.064(3) -0.011(2) -0.001(2) -0.001(2)
C6 0.072(3) 0.089(4) 0.083(4) -0.027(3) -0.013(3) -0.004(3)
C7 0.084(4) 0.098(4) 0.060(3) -0.012(3) -0.011(3) 0.016(3)
C8 0.044(2) 0.047(2) 0.054(2) -0.0101(18) -0.0101(18) 0.0060(17)
C9 0.054(3) 0.086(3) 0.062(3) -0.009(2) -0.009(2) -0.001(2)
C10 0.075(3) 0.114(4) 0.076(4) -0.012(3) -0.035(3) 0.002(3)
C11 0.103(4) 0.104(4) 0.070(3) 0.009(3) -0.033(3) 0.005(4)
C12 0.101(4) 0.087(4) 0.087(4) 0.027(3) -0.026(3) -0.022(3)
C13 0.076(3) 0.071(3) 0.069(3) 0.015(2) -0.025(2) -0.019(3)
C14 0.044(2) 0.057(2) 0.047(2) -0.0027(18) -0.0078(17) -0.0009(18)
C15 0.049(2) 0.061(3) 0.068(3) -0.009(2) -0.016(2) 0.000(2)
C16 0.059(3) 0.089(4) 0.089(4) -0.003(3) -0.025(3) -0.015(3)
C17 0.096(4) 0.090(4) 0.131(5) -0.049(4) -0.027(4) -0.015(3)
C18 0.083(4) 0.106(5) 0.144(6) -0.070(4) 0.004(4) -0.011(3)
C19 0.058(3) 0.071(3) 0.089(3) -0.030(3) 0.000(2) -0.005(2)
C20 0.042(2) 0.057(3) 0.065(3) -0.004(2) 0.0085(19) -0.0008(19)
C21 0.069(3) 0.061(3) 0.121(4) -0.022(3) -0.029(3) 0.012(2)
C22 0.083(4) 0.094(5) 0.149(6) -0.034(4) -0.045(4) 0.012(3)
C23 0.074(4) 0.115(5) 0.128(5) -0.031(4) -0.018(4) -0.024(4)
C24 0.114(5) 0.081(4) 0.124(5) -0.005(4) -0.008(4) -0.045(4)
C25 0.085(4) 0.067(3) 0.096(4) 0.004(3) -0.012(3) -0.015(3)
C26 0.057(3) 0.075(3) 0.054(3) 0.010(2) 0.003(2) -0.010(2)
C27 0.069(3) 0.093(4) 0.075(3) 0.028(3) 0.002(3) 0.011(3)
C28 0.080(4) 0.127(5) 0.104(5) 0.052(4) -0.008(3) -0.006(3)
C29 0.108(5) 0.157(7) 0.085(5) 0.050(5) -0.017(4) -0.041(5)
C30 0.147(6) 0.124(6) 0.052(3) 0.014(3) 0.009(3) -0.039(5)
C31 0.098(4) 0.088(4) 0.062(3) 0.006(3) 0.014(3) -0.020(3)
C32 0.050(2) 0.075(3) 0.050(2) -0.007(2) -0.0108(19) 0.005(2)
C33 0.048(2) 0.086(3) 0.063(3) -0.009(2) -0.017(2) 0.016(2)
C34 0.045(2) 0.072(3) 0.066(3) -0.003(2) -0.004(2) 0.016(2)
C35 0.0396(19) 0.046(2) 0.044(2) -0.0009(16) 0.0018(16) 0.0024(16)
C36 0.043(2) 0.043(2) 0.044(2) -0.0002(16) -0.0007(16) -0.0013(16)
C37 0.041(2) 0.048(2) 0.044(2) 0.0031(17) -0.0052(16) -0.0034(17)
C38 0.051(2) 0.050(2) 0.048(2) -0.0016(18) -0.0090(18) 0.0016(18)
C39 0.068(3) 0.080(3) 0.056(3) -0.011(2) -0.020(2) 0.001(2)
C40 0.061(3) 0.097(4) 0.073(3) -0.012(3) -0.029(2) 0.015(3)
C41 0.051(2) 0.077(3) 0.066(3) -0.010(2) -0.010(2) 0.021(2)
C42 0.053(2) 0.049(2) 0.048(2) -0.0017(18) 0.0050(18) 0.0037(18)
C43 0.060(3) 0.052(2) 0.044(2) 0.0012(18) -0.0051(19) -0.0043(19)
C44 0.096(4) 0.068(3) 0.061(3) -0.021(2) 0.006(3) 0.004(3)
C45 0.080(3) 0.070(3) 0.066(3) -0.020(2) 0.011(3) 0.016(3)
C46 0.171(7) 0.156(6) 0.081(4) -0.005(4) 0.002(4) 0.055(5)
C47 0.181(9) 0.185(9) 0.191(9) -0.025(7) -0.064(7) -0.061(8)

loop_
_atom_type_symbol
_atom_type_description
_atom_type_scat_dispersion_real
_atom_type_scat_dispersion_imag
_atom_type_scat_source
C C 0.0033 0.0016 'International Tables Vol C Tables 4.2.6.8 and 6.1.1.4'
H H 0.0000 0.0000 'International Tables Vol C Tables 4.2.6.8 and 6.1.1.4'
Cu Cu 0.3201 1.2651 'International Tables Vol C Tables 4.2.6.8 and 6.1.1.4'
F F 0.0171 0.0103 'International Tables Vol C Tables 4.2.6.8 and 6.1.1.4'
N N 0.0061 0.0033 'International Tables Vol C Tables 4.2.6.8 and 6.1.1.4'
O O 0.0106 0.0060 'International Tables Vol C Tables 4.2.6.8 and 6.1.1.4'
P P 0.1023 0.0942 'International Tables Vol C Tables 4.2.6.8 and 6.1.1.4'
S S 0.1246 0.1234 'International Tables Vol C Tables 4.2.6.8 and 6.1.1.4'

loop_
_geom_angle_atom_site_label_1
_geom_angle_atom_site_label_2
_geom_angle_atom_site_label_3
_geom_angle
_geom_angle_site_symmetry_1
_geom_angle_site_symmetry_3
_geom_angle_publ_flag
N3 Cu1 N4 80.36(12) . . ?
N3 Cu1 P1 117.73(9) . . ?
N3 Cu1 P2 126.87(9) . . ?
N4 Cu1 P1 108.14(9) . . ?
N4 Cu1 P2 112.77(10) . . ?
P2 Cu1 P1 106.72(4) . . ?
C2 N1 C1 116.4(3) . . ?
C4 N1 C1 122.4(3) . . ?
C4 N1 C2 121.2(3) . . ?
C7 N2 C3 118.0(4) . . ?
C32 N3 Cu1 129.3(3) . . ?
C32 N3 C36 117.2(3) . . ?
C36 N3 Cu1 113.3(2) . . ?
C37 N4 Cu1 112.9(2) . . ?
C41 N4 Cu1 129.6(3) . . ?
C41 N4 C37 117.3(3) . . ?
C45 N5 C42 115.7(4) . . ?
C44 N6 C43 116.0(4) . . ?
C47 O4 H4 109.5 . . ?
C1 P1 Cu1 106.84(12) . . ?
C8 P1 Cu1 122.02(13) . . ?
C8 P1 C1 102.47(17) . . ?
C14 P1 Cu1 115.06(13) . . ?
C14 P1 C1 105.20(17) . . ?
C14 P1 C8 103.46(17) . . ?
C2 P2 Cu1 107.98(13) . . ?
C20 P2 Cu1 119.87(14) . . ?
C20 P2 C2 104.36(18) . . ?
C20 P2 C26 105.1(2) . . ?
C26 P2 Cu1 116.01(16) . . ?
C26 P2 C2 101.40(19) . . ?
O1 S1 C46 102.5(4) . . ?
O2 S1 O1 113.7(3) . . ?
O2 S1 C46 103.4(4) . . ?
O3 S1 O1 115.9(3) . . ?
O3 S1 O2 113.6(3) . . ?
O3 S1 C46 105.9(4) . . ?
N1 C1 P1 110.8(2) . . ?
N1 C1 H1A 109.5 . . ?
N1 C1 H1B 109.5 . . ?
P1 C1 H1A 109.5 . . ?
P1 C1 H1B 109.5 . . ?
H1A C1 H1B 108.1 . . ?
N1 C2 P2 115.6(3) . . ?
N1 C2 H2A 108.4 . . ?
N1 C2 H2B 108.4 . . ?
P2 C2 H2A 108.4 . . ?
P2 C2 H2B 108.4 . . ?
H2A C2 H2B 107.4 . . ?
N2 C3 H3 117.8 . . ?
N2 C3 C4 124.3(4) . . ?
C4 C3 H3 117.8 . . ?
C3 C4 N1 121.5(3) . . ?
C3 C4 C5 116.3(4) . . ?
C5 C4 N1 122.2(3) . . ?
C4 C5 H5 120.5 . . ?
C6 C5 C4 118.9(4) . . ?
C6 C5 H5 120.5 . . ?
C5 C6 H6 120.1 . . ?
C7 C6 C5 119.9(5) . . ?
C7 C6 H6 120.1 . . ?
N2 C7 C6 122.5(5) . . ?
N2 C7 H7 118.7 . . ?
C6 C7 H7 118.7 . . ?
C9 C8 P1 119.8(3) . . ?
C13 C8 P1 122.7(3) . . ?
C13 C8 C9 117.5(4) . . ?
C8 C9 H9 119.5 . . ?
C10 C9 C8 121.1(5) . . ?
C10 C9 H9 119.5 . . ?
C9 C10 H10 119.6 . . ?
C11 C10 C9 120.8(5) . . ?
C11 C10 H10 119.6 . . ?
C10 C11 H11 120.6 . . ?
C10 C11 C12 118.9(5) . . ?
C12 C11 H11 120.6 . . ?
C11 C12 H12 119.6 . . ?
C11 C12 C13 120.7(5) . . ?
C13 C12 H12 119.6 . . ?
C8 C13 C12 121.1(4) . . ?
C8 C13 H13 119.5 . . ?
C12 C13 H13 119.5 . . ?
C15 C14 P1 124.3(3) . . ?
C19 C14 P1 117.6(3) . . ?
C19 C14 C15 118.1(4) . . ?
C14 C15 H15 120.0 . . ?
C14 C15 C16 120.0(4) . . ?
C16 C15 H15 120.0 . . ?
C15 C16 H16 120.0 . . ?
C17 C16 C15 119.9(5) . . ?
C17 C16 H16 120.0 . . ?
C16 C17 H17 119.7 . . ?
C16 C17 C18 120.5(5) . . ?
C18 C17 H17 119.7 . . ?
C17 C18 H18 120.1 . . ?
C17 C18 C19 119.8(5) . . ?
C19 C18 H18 120.1 . . ?
C14 C19 H19 119.2 . . ?
C18 C19 C14 121.5(4) . . ?
C18 C19 H19 119.2 . . ?
C21 C20 P2 118.4(3) . . ?
C21 C20 C25 118.1(4) . . ?
C25 C20 P2 123.1(4) . . ?
C20 C21 H21 119.7 . . ?
C22 C21 C20 120.6(5) . . ?
C22 C21 H21 119.7 . . ?
C21 C22 H22 119.8 . . ?
C23 C22 C21 120.3(6) . . ?
C23 C22 H22 119.8 . . ?
C22 C23 H23 120.2 . . ?
C24 C23 C22 119.7(6) . . ?
C24 C23 H23 120.2 . . ?
C23 C24 H24 119.4 . . ?
C23 C24 C25 121.2(6) . . ?
C25 C24 H24 119.4 . . ?
C20 C25 H25 120.0 . . ?
C24 C25 C20 119.9(5) . . ?
C24 C25 H25 120.0 . . ?
C27 C26 P2 123.1(4) . . ?
C31 C26 P2 118.0(4) . . ?
C31 C26 C27 118.8(5) . . ?
C26 C27 H27 119.8 . . ?
C26 C27 C28 120.4(5) . . ?
C28 C27 H27 119.8 . . ?
C27 C28 H28 119.8 . . ?
C29 C28 C27 120.3(7) . . ?
C29 C28 H28 119.8 . . ?
C28 C29 H29 119.8 . . ?
C28 C29 C30 120.4(6) . . ?
C30 C29 H29 119.8 . . ?
C29 C30 H30 120.0 . . ?
C29 C30 C31 120.0(6) . . ?
C31 C30 H30 120.0 . . ?
C26 C31 C30 120.1(6) . . ?
C26 C31 H31 119.9 . . ?
C30 C31 H31 119.9 . . ?
N3 C32 H32 118.7 . . ?
N3 C32 C33 122.7(4) . . ?
C33 C32 H32 118.7 . . ?
C32 C33 H33 119.6 . . ?
C34 C33 C32 120.8(4) . . ?
C34 C33 H33 119.6 . . ?
C33 C34 H34 120.8 . . ?
C33 C34 C35 118.5(4) . . ?
C35 C34 H34 120.8 . . ?
C34 C35 C42 123.1(3) . . ?
C36 C35 C34 117.6(3) . . ?
C36 C35 C42 119.3(3) . . ?
N3 C36 C35 123.3(3) . . ?
N3 C36 C37 116.6(3) . . ?
C35 C36 C37 120.2(3) . . ?
N4 C37 C36 116.4(3) . . ?
N4 C37 C38 123.4(3) . . ?
C38 C37 C36 120.2(3) . . ?
C37 C38 C43 119.8(3) . . ?
C39 C38 C37 117.3(4) . . ?
C39 C38 C43 122.9(4) . . ?
C38 C39 H39 120.3 . . ?
C40 C39 C38 119.5(4) . . ?
C40 C39 H39 120.3 . . ?
C39 C40 H40 120.4 . . ?
C39 C40 C41 119.1(4) . . ?
C41 C40 H40 120.4 . . ?
N4 C41 C40 123.4(4) . . ?
N4 C41 H41 118.3 . . ?
C40 C41 H41 118.3 . . ?
N5 C42 C35 118.2(4) . . ?
N5 C42 C43 120.9(4) . . ?
C43 C42 C35 120.9(3) . . ?
N6 C43 C38 118.8(4) . . ?
N6 C43 C42 121.6(4) . . ?
C42 C43 C38 119.6(3) . . ?
N6 C44 H44 118.7 . . ?
N6 C44 C45 122.6(4) . . ?
C45 C44 H44 118.7 . . ?
N5 C45 C44 123.1(4) . . ?
N5 C45 H45 118.5 . . ?
C44 C45 H45 118.5 . . ?
F1 C46 F3 103.0(8) . . ?
F1 C46 S1 112.2(5) . . ?
F2 C46 F1 107.6(8) . . ?
F2 C46 F3 105.1(7) . . ?
F2 C46 S1 118.1(8) . . ?
F3 C46 S1 109.6(6) . . ?
O4 C47 H47A 109.5 . . ?
O4 C47 H47B 109.5 . . ?
O4 C47 H47C 109.5 . . ?
H47A C47 H47B 109.5 . . ?
H47A C47 H47C 109.5 . . ?
H47B C47 H47C 109.5 . . ?

loop_
_geom_bond_atom_site_label_1
_geom_bond_atom_site_label_2
_geom_bond_distance
_geom_bond_site_symmetry_2
_geom_bond_publ_flag
Cu1 N3 2.052(3) . ?
Cu1 N4 2.085(3) . ?
Cu1 P1 2.2582(11) . ?
Cu1 P2 2.2393(12) . ?
F1 C46 1.326(9) . ?
F2 C46 1.243(10) . ?
F3 C46 1.391(10) . ?
N1 C1 1.460(5) . ?
N1 C2 1.458(5) . ?
N1 C4 1.407(5) . ?
N2 C3 1.338(5) . ?
N2 C7 1.326(6) . ?
N3 C32 1.339(5) . ?
N3 C36 1.363(5) . ?
N4 C37 1.346(5) . ?
N4 C41 1.342(5) . ?
N5 C42 1.364(5) . ?
N5 C45 1.323(6) . ?
N6 C43 1.360(5) . ?
N6 C44 1.315(6) . ?
O1 S1 1.435(4) . ?
O2 S1 1.416(4) . ?
O3 S1 1.406(4) . ?
O4 H4 0.8200 . ?
O4 C47 1.333(8) . ?
P1 C1 1.863(4) . ?
P1 C8 1.828(4) . ?
P1 C14 1.823(4) . ?
P2 C2 1.876(4) . ?
P2 C20 1.827(4) . ?
P2 C26 1.839(4) . ?
S1 C46 1.725(8) . ?
C1 H1A 0.9700 . ?
C1 H1B 0.9700 . ?
C2 H2A 0.9700 . ?
C2 H2B 0.9700 . ?
C3 H3 0.9300 . ?
C3 C4 1.396(5) . ?
C4 C5 1.400(5) . ?
C5 H5 0.9300 . ?
C5 C6 1.386(6) . ?
C6 H6 0.9300 . ?
C6 C7 1.371(7) . ?
C7 H7 0.9300 . ?
C8 C9 1.391(5) . ?
C8 C13 1.378(6) . ?
C9 H9 0.9300 . ?
C9 C10 1.374(7) . ?
C10 H10 0.9300 . ?
C10 C11 1.365(7) . ?
C11 H11 0.9300 . ?
C11 C12 1.374(7) . ?
C12 H12 0.9300 . ?
C12 C13 1.379(6) . ?
C13 H13 0.9300 . ?
C14 C15 1.399(5) . ?
C14 C19 1.386(6) . ?
C15 H15 0.9300 . ?
C15 C16 1.408(6) . ?
C16 H16 0.9300 . ?
C16 C17 1.365(7) . ?
C17 H17 0.9300 . ?
C17 C18 1.375(8) . ?
C18 H18 0.9300 . ?
C18 C19 1.380(7) . ?
C19 H19 0.9300 . ?
C20 C21 1.391(6) . ?
C20 C25 1.397(6) . ?
C21 H21 0.9300 . ?
C21 C22 1.382(7) . ?
C22 H22 0.9300 . ?
C22 C23 1.369(8) . ?
C23 H23 0.9300 . ?
C23 C24 1.361(9) . ?
C24 H24 0.9300 . ?
C24 C25 1.378(7) . ?
C25 H25 0.9300 . ?
C26 C27 1.388(7) . ?
C26 C31 1.384(6) . ?
C27 H27 0.9300 . ?
C27 C28 1.410(7) . ?
C28 H28 0.9300 . ?
C28 C29 1.349(9) . ?
C29 H29 0.9300 . ?
C29 C30 1.382(10) . ?
C30 H30 0.9300 . ?
C30 C31 1.409(8) . ?
C31 H31 0.9300 . ?
C32 H32 0.9300 . ?
C32 C33 1.379(6) . ?
C33 H33 0.9300 . ?
C33 C34 1.367(6) . ?
C34 H34 0.9300 . ?
C34 C35 1.406(5) . ?
C35 C36 1.400(5) . ?
C35 C42 1.458(5) . ?
C36 C37 1.461(5) . ?
C37 C38 1.406(5) . ?
C38 C39 1.401(6) . ?
C38 C43 1.454(5) . ?
C39 H39 0.9300 . ?
C39 C40 1.374(6) . ?
C40 H40 0.9300 . ?
C40 C41 1.384(6) . ?
C41 H41 0.9300 . ?
C42 C43 1.402(5) . ?
C44 H44 0.9300 . ?
C44 C45 1.386(7) . ?
C45 H45 0.9300 . ?
C47 H47A 0.9600 . ?
C47 H47B 0.9600 . ?
C47 H47C 0.9600 . ?

loop_
_geom_torsion_atom_site_label_1
_geom_torsion_atom_site_label_2
_geom_torsion_atom_site_label_3
_geom_torsion_atom_site_label_4
_geom_torsion
_geom_torsion_site_symmetry_1
_geom_torsion_site_symmetry_2
_geom_torsion_site_symmetry_3
_geom_torsion_site_symmetry_4
_geom_torsion_publ_flag
Cu1 N3 C32 C33 176.3(3) . . . . ?
Cu1 N3 C36 C35 -176.2(3) . . . . ?
Cu1 N3 C36 C37 3.8(4) . . . . ?
Cu1 N4 C37 C36 -5.4(4) . . . . ?
Cu1 N4 C37 C38 175.3(3) . . . . ?
Cu1 N4 C41 C40 -175.5(4) . . . . ?
Cu1 P1 C1 N1 -50.7(3) . . . . ?
Cu1 P1 C8 C9 16.8(4) . . . . ?
Cu1 P1 C8 C13 -166.6(3) . . . . ?
Cu1 P1 C14 C15 -138.2(3) . . . . ?
Cu1 P1 C14 C19 43.6(4) . . . . ?
Cu1 P2 C2 N1 36.9(3) . . . . ?
Cu1 P2 C20 C21 -22.8(4) . . . . ?
Cu1 P2 C20 C25 163.3(3) . . . . ?
Cu1 P2 C26 C27 141.6(4) . . . . ?
Cu1 P2 C26 C31 -34.6(4) . . . . ?
N1 C4 C5 C6 179.8(4) . . . . ?
N2 C3 C4 N1 -179.7(4) . . . . ?
N2 C3 C4 C5 -0.3(6) . . . . ?
N3 C32 C33 C34 -1.7(7) . . . . ?
N3 C36 C37 N4 1.1(5) . . . . ?
N3 C36 C37 C38 -179.5(3) . . . . ?
N4 C37 C38 C39 0.9(6) . . . . ?
N4 C37 C38 C43 -179.1(3) . . . . ?
N5 C42 C43 N6 1.5(6) . . . . ?
N5 C42 C43 C38 -177.8(3) . . . . ?
N6 C44 C45 N5 2.2(8) . . . . ?
O1 S1 C46 F1 61.0(8) . . . . ?
O1 S1 C46 F2 -65.0(8) . . . . ?
O1 S1 C46 F3 174.8(6) . . . . ?
O2 S1 C46 F1 -57.5(8) . . . . ?
O2 S1 C46 F2 176.5(7) . . . . ?
O2 S1 C46 F3 56.3(7) . . . . ?
O3 S1 C46 F1 -177.2(7) . . . . ?
O3 S1 C46 F2 56.8(8) . . . . ?
O3 S1 C46 F3 -63.4(7) . . . . ?
P1 C8 C9 C10 176.2(4) . . . . ?
P1 C8 C13 C12 -176.1(4) . . . . ?
P1 C14 C15 C16 -177.1(3) . . . . ?
P1 C14 C19 C18 177.6(5) . . . . ?
P2 C20 C21 C22 -175.5(4) . . . . ?
P2 C20 C25 C24 175.1(4) . . . . ?
P2 C26 C27 C28 -175.7(4) . . . . ?
P2 C26 C31 C30 176.1(4) . . . . ?
C1 N1 C2 P2 -81.6(4) . . . . ?
C1 N1 C4 C3 -9.8(5) . . . . ?
C1 N1 C4 C5 170.9(3) . . . . ?
C1 P1 C8 C9 -102.4(3) . . . . ?
C1 P1 C8 C13 74.2(4) . . . . ?
C1 P1 C14 C15 -20.9(4) . . . . ?
C1 P1 C14 C19 160.9(3) . . . . ?
C2 N1 C1 P1 89.7(3) . . . . ?
C2 N1 C4 C3 167.4(3) . . . . ?
C2 N1 C4 C5 -11.9(5) . . . . ?
C2 P2 C20 C21 98.2(4) . . . . ?
C2 P2 C20 C25 -75.7(4) . . . . ?
C2 P2 C26 C27 25.0(5) . . . . ?
C2 P2 C26 C31 -151.3(4) . . . . ?
C3 N2 C7 C6 0.7(7) . . . . ?
C3 C4 C5 C6 0.5(6) . . . . ?
C4 N1 C1 P1 -92.9(3) . . . . ?
C4 N1 C2 P2 101.0(3) . . . . ?
C4 C5 C6 C7 -0.1(7) . . . . ?
C5 C6 C7 N2 -0.5(8) . . . . ?
C7 N2 C3 C4 -0.3(7) . . . . ?
C8 P1 C1 N1 78.7(3) . . . . ?
C8 P1 C14 C15 86.3(4) . . . . ?
C8 P1 C14 C19 -92.0(4) . . . . ?
C8 C9 C10 C11 0.5(8) . . . . ?
C9 C8 C13 C12 0.6(7) . . . . ?
C9 C10 C11 C12 -0.4(9) . . . . ?
C10 C11 C12 C13 0.3(9) . . . . ?
C11 C12 C13 C8 -0.5(9) . . . . ?
C13 C8 C9 C10 -0.6(7) . . . . ?
C14 P1 C1 N1 -173.4(3) . . . . ?
C14 P1 C8 C9 148.4(3) . . . . ?
C14 P1 C8 C13 -35.0(4) . . . . ?
C14 C15 C16 C17 -2.0(7) . . . . ?
C15 C14 C19 C18 -0.7(7) . . . . ?
C15 C16 C17 C18 2.4(9) . . . . ?
C16 C17 C18 C19 -1.9(11) . . . . ?
C17 C18 C19 C14 1.1(10) . . . . ?
C19 C14 C15 C16 1.1(6) . . . . ?
C20 P2 C2 N1 -91.6(3) . . . . ?
C20 P2 C26 C27 -83.5(4) . . . . ?
C20 P2 C26 C31 100.3(4) . . . . ?
C20 C21 C22 C23 0.5(9) . . . . ?
C21 C20 C25 C24 1.2(7) . . . . ?
C21 C22 C23 C24 0.4(10) . . . . ?
C22 C23 C24 C25 -0.5(10) . . . . ?
C23 C24 C25 C20 -0.3(9) . . . . ?
C25 C20 C21 C22 -1.3(8) . . . . ?
C26 P2 C2 N1 159.3(3) . . . . ?
C26 P2 C20 C21 -155.5(4) . . . . ?
C26 P2 C20 C25 30.6(4) . . . . ?
C26 C27 C28 C29 0.1(9) . . . . ?
C27 C26 C31 C30 -0.3(8) . . . . ?
C27 C28 C29 C30 -1.0(10) . . . . ?
C28 C29 C30 C31 1.2(11) . . . . ?
C29 C30 C31 C26 -0.6(9) . . . . ?
C31 C26 C27 C28 0.5(8) . . . . ?
C32 N3 C36 C35 -0.3(5) . . . . ?
C32 N3 C36 C37 179.7(3) . . . . ?
C32 C33 C34 C35 1.2(7) . . . . ?
C33 C34 C35 C36 -0.3(6) . . . . ?
C33 C34 C35 C42 -179.3(4) . . . . ?
C34 C35 C36 N3 -0.1(5) . . . . ?
C34 C35 C36 C37 179.9(3) . . . . ?
C34 C35 C42 N5 -1.1(6) . . . . ?
C34 C35 C42 C43 178.5(4) . . . . ?
C35 C36 C37 N4 -178.9(3) . . . . ?
C35 C36 C37 C38 0.5(5) . . . . ?
C35 C42 C43 N6 -178.2(3) . . . . ?
C35 C42 C43 C38 2.5(6) . . . . ?
C36 N3 C32 C33 1.2(6) . . . . ?
C36 C35 C42 N5 179.9(3) . . . . ?
C36 C35 C42 C43 -0.5(5) . . . . ?
C36 C37 C38 C39 -178.5(4) . . . . ?
C36 C37 C38 C43 1.6(5) . . . . ?
C37 N4 C41 C40 -0.5(6) . . . . ?
C37 C38 C39 C40 -0.3(6) . . . . ?
C37 C38 C43 N6 177.6(4) . . . . ?
C37 C38 C43 C42 -3.1(5) . . . . ?
C38 C39 C40 C41 -0.6(7) . . . . ?
C39 C38 C43 N6 -2.3(6) . . . . ?
C39 C38 C43 C42 177.0(4) . . . . ?
C39 C40 C41 N4 1.0(8) . . . . ?
C41 N4 C37 C36 178.9(3) . . . . ?
C41 N4 C37 C38 -0.5(6) . . . . ?
C42 N5 C45 C44 -1.2(7) . . . . ?
C42 C35 C36 N3 179.0(3) . . . . ?
C42 C35 C36 C37 -1.0(5) . . . . ?
C43 N6 C44 C45 -1.2(7) . . . . ?
C43 C38 C39 C40 179.6(4) . . . . ?
C44 N6 C43 C38 178.8(4) . . . . ?
C44 N6 C43 C42 -0.5(6) . . . . ?
C45 N5 C42 C35 179.1(4) . . . . ?
C45 N5 C42 C43 -0.5(6) . . . . ?
